data_7227362
loop_
_publ_author_name
'Sarmah, Kashyap Kumar'
'Boro, Kaveri'
'Arhangelskis, Mihails'
'Thakuria, Ranjit'

_publ_section_title
;
 Crystal structure landscape of ethenzamide: a physicochemical property
 study
;
_journal_issue 5
_journal_name_full CrystEngComm
_journal_page_first 826
_journal_paper_doi 10.1039/C6CE02057G
_journal_volume 19
_journal_year 2017
_chemical_formula_moiety 'C7 H5 O4, C9 H11 N O2'
_chemical_formula_sum 'C16 H16 N O6'
_chemical_formula_weight 318.30
_chemical_name_systematic 'Ethenzamide-24Dihydroxybenzoic acid'
_space_group_crystal_system monoclinic
_space_group_IT_number 14
_space_group_name_Hall '-P 2yn'
_space_group_name_H-M_alt 'P 1 21/n 1'
_symmetry_space_group_name_Hall '-P 2yn'
_symmetry_space_group_name_H-M 'P 1 21/n 1'
_atom_sites_solution_hydrogens mixed
_audit_creation_method SHELXL-2016/6
_audit_update_record
;
2016-12-18 deposited with the CCDC.
2017-01-03 downloaded from the CCDC.
;
_cell_angle_alpha 90
_cell_angle_beta 99.732(8)
_cell_angle_gamma 90
_cell_formula_units_Z 4
_cell_length_a 9.6638(17)
_cell_length_b 6.6901(11)
_cell_length_c 24.670(4)
_cell_measurement_reflns_used 3751
_cell_measurement_temperature 296(2)
_cell_measurement_theta_max 24.66
_cell_measurement_theta_min 3.01
_cell_volume 1572.0(5)
_computing_cell_refinement 'Bruker SAINT'
_computing_data_collection 'Bruker APEX2'
_computing_data_reduction 'Bruker SAINT'
_computing_molecular_graphics 'Bruker SHELXTL'
_computing_publication_material 'Bruker SHELXTL'
_computing_structure_refinement 'SHELXL-2016/6 (Sheldrick, 2016)'
_computing_structure_solution 'SHELXL-2016/6 (Sheldrick, 2016)'
_diffrn_ambient_temperature 296(2)
_diffrn_measured_fraction_theta_full 0.995
_diffrn_measured_fraction_theta_max 0.989
_diffrn_measurement_device_type 'Bruker APEX-II CCD'
_diffrn_measurement_method '\f and \w scans'
_diffrn_radiation_type MoK\a
_diffrn_radiation_wavelength 0.71073
_diffrn_reflns_av_R_equivalents 0.0270
_diffrn_reflns_av_unetI/netI 0.0277
_diffrn_reflns_Laue_measured_fraction_full 0.995
_diffrn_reflns_Laue_measured_fraction_max 0.989
_diffrn_reflns_limit_h_max 12
_diffrn_reflns_limit_h_min -11
_diffrn_reflns_limit_k_max 8
_diffrn_reflns_limit_k_min -8
_diffrn_reflns_limit_l_max 30
_diffrn_reflns_limit_l_min -28
_diffrn_reflns_number 12804
_diffrn_reflns_point_group_measured_fraction_full 0.995
_diffrn_reflns_point_group_measured_fraction_max 0.989
_diffrn_reflns_theta_full 25.242
_diffrn_reflns_theta_max 26.486
_diffrn_reflns_theta_min 1.675
_diffrn_source 'fine-focus sealed tube'
_exptl_absorpt_coefficient_mu 0.104
_exptl_absorpt_correction_T_max 0.9917
_exptl_absorpt_correction_T_min 0.9745
_exptl_absorpt_correction_type multi-scan
_exptl_absorpt_process_details 'Bruker AXS SADABS program'
_exptl_crystal_colour colorless
_exptl_crystal_density_diffrn 1.345
_exptl_crystal_description block
_exptl_crystal_F_000 668
_exptl_crystal_size_max 0.250
_exptl_crystal_size_mid 0.160
_exptl_crystal_size_min 0.080
_refine_diff_density_max 0.190
_refine_diff_density_min -0.202
_refine_diff_density_rms 0.047
_refine_ls_extinction_method none
_refine_ls_goodness_of_fit_ref 1.044
_refine_ls_hydrogen_treatment mixed
_refine_ls_matrix_type full
_refine_ls_number_parameters 243
_refine_ls_number_reflns 3224
_refine_ls_number_restraints 2
_refine_ls_restrained_S_all 1.044
_refine_ls_R_factor_all 0.0729
_refine_ls_R_factor_gt 0.0449
_refine_ls_shift/su_max 0.001
_refine_ls_shift/su_mean 0.000
_refine_ls_structure_factor_coef Fsqd
_refine_ls_weighting_details 'w=1/[\s^2^(Fo^2^)+(0.0995P)^2^+0.0398P] where P=(Fo^2^+2Fc^2^)/3'
_refine_ls_weighting_scheme calc
_refine_ls_wR_factor_gt 0.1360
_refine_ls_wR_factor_ref 0.1627
_reflns_Friedel_coverage 0.000
_reflns_number_gt 2157
_reflns_number_total 3224
_reflns_threshold_expression 'I > 2\s(I)'
_cod_data_source_file c6ce02057g2.cif
_cod_data_source_block Ethenzamide-24Dihydroxybenzoicacid
_cod_depositor_comments 'Adding full bibliography for 7227362--7227365.cif.'
_cod_original_cell_volume 1572.0(4)
_cod_database_code 7227362
_shelx_shelxl_version_number 2016/6
_shelx_space_group_comment
;
The symmetry employed for this shelxl refinement is uniquely defined
by the following loop, which should always be used as a source of
symmetry information in preference to the above space-group names.
They are only intended as comments.
;
_shelx_estimated_absorpt_t_min 0.974
_shelx_estimated_absorpt_t_max 0.992
_exptl_absorpt_special_details 'Sheldrick,G.M.,2015,University of gottingen'

loop_
_space_group_symop_operation_xyz
'x, y, z'
'-x+1/2, y+1/2, -z+1/2'
'-x, -y, -z'
'x-1/2, -y-1/2, z-1/2'

loop_
_atom_site_label
_atom_site_type_symbol
_atom_site_fract_x
_atom_site_fract_y
_atom_site_fract_z
_atom_site_U_iso_or_equiv
_atom_site_adp_type
_atom_site_occupancy
_atom_site_site_symmetry_order
_atom_site_calc_flag
_atom_site_refinement_flags_posn
_atom_site_refinement_flags_adp
_atom_site_refinement_flags_occupancy
_atom_site_disorder_assembly
_atom_site_disorder_group
C1 C 0.89369(17) 0.5723(2) 0.93113(6) 0.0475(4) Uani 1 1 d . . . . .
C2 C 0.80840(17) 0.2108(2) 0.87926(6) 0.0494(4) Uani 1 1 d . . . . .
C3 C 0.93786(18) 0.7589(3) 0.95893(6) 0.0522(4) Uani 1 1 d . . . . .
C4 C 0.90814(18) 0.3291(3) 0.85963(7) 0.0539(4) Uani 1 1 d . . . . .
H1 H 0.946577 0.287502 0.829403 0.065 Uiso 1 1 calc R U . . .
C5 C 0.94952(18) 0.5078(3) 0.88518(7) 0.0516(4) Uani 1 1 d . . . . .
C6 C 0.75221(19) 0.2717(3) 0.92455(7) 0.0568(5) Uani 1 1 d . . . . .
H3 H 0.686268 0.191986 0.937669 0.068 Uiso 1 1 calc R U . . .
C7 C 0.79354(19) 0.4499(3) 0.95030(7) 0.0535(4) Uani 1 1 d . . . . .
C8 C 0.47950(16) 0.3524(2) 0.79384(6) 0.0452(4) Uani 1 1 d . . . . .
C9 C 0.41301(17) 0.4123(2) 0.83736(6) 0.0505(4) Uani 1 1 d . . . . .
C10 C 0.3076(2) 0.2936(3) 0.85297(8) 0.0663(5) Uani 1 1 d . . . . .
H5 H 0.262618 0.334523 0.881562 0.080 Uiso 1 1 calc R U . . .
C11 C 0.3377(2) 0.0522(3) 0.78430(9) 0.0685(5) Uani 1 1 d . . . . .
H6 H 0.313995 -0.069546 0.766981 0.082 Uiso 1 1 calc R U . . .
C12 C 0.58862(17) 0.4709(2) 0.77110(6) 0.0490(4) Uani 1 1 d . . . . .
C13 C 0.44065(19) 0.1703(3) 0.76844(7) 0.0555(5) Uani 1 1 d . . . . .
H7 H 0.485389 0.127249 0.739993 0.067 Uiso 1 1 calc R U . . .
C14 C 0.4055(3) 0.6412(3) 0.91260(8) 0.0821(7) Uani 1 1 d . . . . .
H8 H 0.425117 0.533578 0.939131 0.098 Uiso 1 1 calc R U . . .
H9 H 0.304826 0.663366 0.905246 0.098 Uiso 1 1 calc R U . . .
C15 C 0.2700(2) 0.1164(3) 0.82621(9) 0.0714(6) Uani 1 1 d . . . . .
H10 H 0.198596 0.039313 0.836400 0.086 Uiso 1 1 calc R U . . .
C16 C 0.4787(3) 0.8259(4) 0.93480(9) 0.0949(8) Uani 1 1 d . . . . .
H12 H 0.451861 0.934475 0.909794 0.142 Uiso 1 1 calc R U . . .
H11 H 0.578321 0.806023 0.939163 0.142 Uiso 1 1 calc R U . . .
H13 H 0.453254 0.856759 0.969832 0.142 Uiso 1 1 calc R U . . .
H14 H 0.703(2) 0.708(3) 0.7785(8) 0.069(5) Uiso 1 1 d . . . . .
H15 H 0.587(2) 0.693(3) 0.8252(10) 0.093(7) Uiso 1 1 d . . . . .
H16 H 0.806(2) 0.000(3) 0.8232(9) 0.081(6) Uiso 1 1 d . . . . .
H17 H 1.074(3) 0.988(5) 0.9650(12) 0.126(9) Uiso 1 1 d . . . . .
N1 N 0.62792(19) 0.6476(2) 0.79204(7) 0.0641(4) Uani 1 1 d . . . . .
O1 O 1.03606(14) 0.8611(2) 0.94132(5) 0.0659(4) Uani 1 1 d D . . . .
O2 O 0.88345(14) 0.81734(18) 0.99926(5) 0.0670(4) Uani 1 1 d . . . . .
O3 O 0.76287(14) 0.03570(18) 0.85576(5) 0.0641(4) Uani 1 1 d . . . . .
O4 O 0.45427(13) 0.58924(18) 0.86293(5) 0.0630(4) Uani 1 1 d . . . . .
O5 O 0.63984(15) 0.40202(18) 0.73179(5) 0.0697(4) Uani 1 1 d . . . . .
H4 H 0.782(3) 0.613(5) 1.0032(11) 0.068(9) Uiso 0.707(4) 1 d . . P A 1
H2 H 1.042(7) 0.720(7) 0.893(2) 0.08(2) Uiso 0.293(4) 1 d D . P A 2
O6A O 0.7407(2) 0.5005(3) 0.99371(7) 0.0681(7) Uani 0.707(4) 1 d . . P A 1
O6B O 1.0376(5) 0.6105(6) 0.86926(16) 0.0577(15) Uani 0.293(4) 1 d D . P A 2

loop_
_atom_site_aniso_label
_atom_site_aniso_U_11
_atom_site_aniso_U_22
_atom_site_aniso_U_33
_atom_site_aniso_U_23
_atom_site_aniso_U_13
_atom_site_aniso_U_12
C1 0.0508(9) 0.0443(9) 0.0450(9) -0.0004(7) 0.0005(7) 0.0020(7)
C2 0.0538(10) 0.0432(9) 0.0485(9) -0.0032(7) 0.0013(7) 0.0002(7)
C3 0.0567(11) 0.0494(10) 0.0479(10) -0.0027(8) 0.0011(8) 0.0048(8)
C4 0.0591(11) 0.0546(10) 0.0488(9) -0.0071(8) 0.0114(8) 0.0004(8)
C5 0.0527(10) 0.0500(10) 0.0517(9) -0.0016(8) 0.0075(7) -0.0008(8)
C6 0.0631(11) 0.0534(10) 0.0556(10) -0.0018(8) 0.0150(8) -0.0079(8)
C7 0.0621(11) 0.0523(10) 0.0470(9) -0.0024(8) 0.0116(8) 0.0009(8)
C8 0.0444(9) 0.0437(9) 0.0464(9) 0.0016(7) 0.0046(7) 0.0050(7)
C9 0.0507(10) 0.0495(10) 0.0512(9) 0.0003(7) 0.0082(7) 0.0003(7)
C10 0.0628(12) 0.0733(13) 0.0669(11) 0.0028(10) 0.0230(9) -0.0073(10)
C11 0.0686(13) 0.0504(10) 0.0802(13) -0.0018(9) -0.0056(10) -0.0085(9)
C12 0.0518(10) 0.0464(9) 0.0500(9) 0.0043(7) 0.0123(7) 0.0100(7)
C13 0.0597(11) 0.0491(10) 0.0556(10) -0.0034(8) 0.0038(8) 0.0054(8)
C14 0.0866(15) 0.0998(16) 0.0672(13) -0.0277(11) 0.0342(11) -0.0131(12)
C15 0.0600(12) 0.0667(13) 0.0869(14) 0.0087(11) 0.0109(10) -0.0153(10)
C16 0.118(2) 0.0944(17) 0.0720(14) -0.0335(12) 0.0164(13) -0.0035(14)
N1 0.0690(11) 0.0571(10) 0.0724(10) -0.0078(8) 0.0295(9) -0.0136(8)
O1 0.0728(9) 0.0535(8) 0.0705(8) -0.0078(6) 0.0093(7) -0.0125(6)
O2 0.0795(9) 0.0587(8) 0.0626(8) -0.0159(6) 0.0113(7) -0.0032(6)
O3 0.0751(9) 0.0528(7) 0.0666(8) -0.0160(6) 0.0184(7) -0.0135(6)
O4 0.0761(9) 0.0594(8) 0.0594(7) -0.0138(6) 0.0284(6) -0.0092(6)
O5 0.0907(10) 0.0578(8) 0.0699(8) -0.0002(6) 0.0402(7) 0.0099(6)
O6A 0.0884(14) 0.0667(13) 0.0585(11) -0.0143(9) 0.0392(10) -0.0209(11)
O6B 0.070(3) 0.052(3) 0.057(3) -0.0096(19) 0.029(2) -0.016(2)

loop_
_atom_type_symbol
_atom_type_description
_atom_type_scat_dispersion_real
_atom_type_scat_dispersion_imag
_atom_type_scat_source
C C 0.0033 0.0016 'International Tables Vol C Tables 4.2.6.8 and 6.1.1.4'
H H 0.0000 0.0000 'International Tables Vol C Tables 4.2.6.8 and 6.1.1.4'
N N 0.0061 0.0033 'International Tables Vol C Tables 4.2.6.8 and 6.1.1.4'
O O 0.0106 0.0060 'International Tables Vol C Tables 4.2.6.8 and 6.1.1.4'

loop_
_geom_angle_atom_site_label_1
_geom_angle_atom_site_label_2
_geom_angle_atom_site_label_3
_geom_angle
C5 C1 C7 118.16(15)
C5 C1 C3 121.54(16)
C7 C1 C3 120.29(15)
O3 C2 C6 117.32(15)
O3 C2 C4 122.55(15)
C6 C2 C4 120.13(15)
O2 C3 O1 121.59(15)
O2 C3 C1 120.63(16)
O1 C3 C1 117.77(15)
C5 C4 C2 119.78(15)
C5 C4 H1 120.1
C2 C4 H1 120.1
O6B C5 C4 120.6(2)
O6B C5 C1 118.4(2)
C4 C5 C1 120.97(16)
C7 C6 C2 120.28(16)
C7 C6 H3 119.9
C2 C6 H3 119.9
O6A C7 C6 118.64(17)
O6A C7 C1 120.67(17)
C6 C7 C1 120.67(15)
C13 C8 C9 118.15(15)
C13 C8 C12 116.52(15)
C9 C8 C12 125.32(14)
O4 C9 C10 122.28(15)
O4 C9 C8 117.72(14)
C10 C9 C8 120.00(16)
C15 C10 C9 120.22(18)
C15 C10 H5 119.9
C9 C10 H5 119.9
C13 C11 C15 119.30(18)
C13 C11 H6 120.3
C15 C11 H6 120.3
O5 C12 N1 120.57(16)
O5 C12 C8 119.40(15)
N1 C12 C8 120.02(14)
C11 C13 C8 121.79(17)
C11 C13 H7 119.1
C8 C13 H7 119.1
O4 C14 C16 108.28(18)
O4 C14 H8 110.0
C16 C14 H8 110.0
O4 C14 H9 110.0
C16 C14 H9 110.0
H8 C14 H9 108.4
C10 C15 C11 120.50(18)
C10 C15 H10 119.8
C11 C15 H10 119.8
C14 C16 H12 109.5
C14 C16 H11 109.5
H12 C16 H11 109.5
C14 C16 H13 109.5
H12 C16 H13 109.5
H11 C16 H13 109.5
C12 N1 H14 115.6(12)
C12 N1 H15 117.1(13)
H14 N1 H15 126.3(19)
C3 O1 H17 116.0(14)
C2 O3 H16 113.7(13)
C9 O4 C14 119.55(14)
C7 O6A H4 102.8(19)
C5 O6B H2 102(4)

loop_
_geom_bond_atom_site_label_1
_geom_bond_atom_site_label_2
_geom_bond_distance
C1 C5 1.403(2)
C1 C7 1.409(2)
C1 C3 1.453(2)
C2 O3 1.348(2)
C2 C6 1.384(2)
C2 C4 1.395(2)
C3 O2 1.2635(19)
C3 O1 1.303(2)
C4 C5 1.379(2)
C4 H1 0.9300
C5 O6B 1.210(4)
C6 C7 1.378(2)
C6 H3 0.9300
C7 O6A 1.307(2)
C8 C13 1.392(2)
C8 C9 1.400(2)
C8 C12 1.502(2)
C9 O4 1.369(2)
C9 C10 1.396(3)
C10 C15 1.375(3)
C10 H5 0.9300
C11 C13 1.378(3)
C11 C15 1.382(3)
C11 H6 0.9300
C12 O5 1.2491(19)
C12 N1 1.320(2)
C13 H7 0.9300
C14 O4 1.428(2)
C14 C16 1.482(3)
C14 H8 0.9700
C14 H9 0.9700
C15 H10 0.9300
C16 H12 0.9600
C16 H11 0.9600
C16 H13 0.9600
N1 H14 0.94(2)
N1 H15 1.01(2)
O1 H17 1.06(3)
O3 H16 1.00(2)
O6A H4 0.87(3)
O6B H2 0.93(2)

loop_
_geom_hbond_atom_site_label_D
_geom_hbond_atom_site_label_H
_geom_hbond_atom_site_label_A
_geom_hbond_distance_DH
_geom_hbond_distance_HA
_geom_hbond_distance_DA
_geom_hbond_angle_DHA
_geom_hbond_site_symmetry_A
C14 H8 O6A 0.97 2.50 3.056(3) 116.1 3_667
C14 H9 O6B 0.97 2.61 3.541(5) 161.1 1_455
N1 H14 O5 0.94(2) 2.05(2) 2.954(2) 161.8(16) 2_656
N1 H15 O4 1.01(2) 1.84(2) 2.649(2) 134.2(19) .
O3 H16 O5 1.00(2) 1.67(2) 2.6523(18) 169.0(19) 2_646
O1 H17 O2 1.06(3) 1.59(3) 2.6452(18) 175(2) 3_777
O6A H4 O2 0.87(3) 1.69(3) 2.520(2) 158(3) .
O6B H2 O1 0.93(2) 1.53(3) 2.445(4) 165(7) .
